data_4331685
loop_
_publ_author_name
'Emily E. Langdon-Jones'
'Andrew J. Hallett'
'Jack D. Routledge'
'David A. Crole'
'Benjamin D. Ward'
'James A. Platts'
'Simon J. A. Pope'

_publ_section_title
;
 Using Substituted Cyclometalated Quinoxaline Ligands To Finely Tune the
 Luminescence Properties of Iridium(III) Complexes
;
_journal_name_full 'Inorganic Chemistry'
_journal_page_first 448
_journal_page_last 456
_journal_paper_doi 10.1021/ic301853t
_journal_volume 52
_journal_year 2013
_chemical_formula_sum 'C72 H74 F6 Ir N8 O2 P'
_chemical_formula_weight 1420.56
_chemical_name_systematic
; 
 ? 
;
_space_group_IT_number 2
_symmetry_cell_setting triclinic
_symmetry_space_group_name_Hall '-P 1'
_symmetry_space_group_name_H-M 'P -1'
_atom_sites_solution_hydrogens geom
_atom_sites_solution_primary direct
_atom_sites_solution_secondary difmap
_audit_creation_method SHELXL-97
_cell_angle_alpha 69.570(8)
_cell_angle_beta 70.153(7)
_cell_angle_gamma 73.293(7)
_cell_formula_units_Z 2
_cell_length_a 13.5387(16)
_cell_length_b 17.488(3)
_cell_length_c 19.205(2)
_cell_measurement_reflns_used 8290
_cell_measurement_temperature 150(2)
_cell_measurement_theta_max 21.19
_cell_measurement_theta_min 1.17
_cell_volume 3933.6(9)
_computing_structure_refinement 'SHELXL-97 (Sheldrick, 1997)'
_computing_structure_solution 'SHELXS-97 (Sheldrick, 1990)'
_diffrn_ambient_temperature 150(2)
_diffrn_measured_fraction_theta_full 0.956
_diffrn_measured_fraction_theta_max 0.956
_diffrn_measurement_device_type CCD
_diffrn_measurement_method '\w scans'
_diffrn_radiation_monochromator graphite
_diffrn_radiation_source 'fine-focus sealed tube'
_diffrn_radiation_type MoK\a
_diffrn_radiation_wavelength 0.71073
_diffrn_reflns_av_R_equivalents 0.0882
_diffrn_reflns_av_sigmaI/netI 0.1279
_diffrn_reflns_limit_h_max 13
_diffrn_reflns_limit_h_min -13
_diffrn_reflns_limit_k_max 16
_diffrn_reflns_limit_k_min -17
_diffrn_reflns_limit_l_max 19
_diffrn_reflns_limit_l_min -19
_diffrn_reflns_number 13353
_diffrn_reflns_theta_full 21.19
_diffrn_reflns_theta_max 21.19
_diffrn_reflns_theta_min 1.17
_diffrn_standards_decay_% 0
_diffrn_standards_interval_count 0
_diffrn_standards_interval_time 0
_diffrn_standards_number 0
_exptl_absorpt_coefficient_mu 1.775
_exptl_absorpt_correction_T_max 0.9654
_exptl_absorpt_correction_T_min 0.6180
_exptl_absorpt_correction_type multi-scan
_exptl_crystal_colour orange
_exptl_crystal_density_diffrn 1.199
_exptl_crystal_description block
_exptl_crystal_F_000 1448
_exptl_crystal_size_max 0.30
_exptl_crystal_size_mid 0.15
_exptl_crystal_size_min 0.02
_platon_squeeze_details
;
The structure contains solvent (CHCl3). The solvent molecules (approx. 4)
were found in multiply disordered sites, and in sub-stoichiometric
quantities. Modelling the disorder gave improved refinement, but was
nevertheless inadequate. The solvent was therefore modelled using Squeeze.
The refinement subsequently proceeded normally.
;
_refine_diff_density_max 2.699
_refine_diff_density_min -2.045
_refine_diff_density_rms 0.197
_refine_ls_extinction_method none
_refine_ls_goodness_of_fit_ref 0.840
_refine_ls_hydrogen_treatment mixed
_refine_ls_matrix_type fullcycle
_refine_ls_number_parameters 811
_refine_ls_number_reflns 8290
_refine_ls_number_restraints 182
_refine_ls_restrained_S_all 4.073
_refine_ls_R_factor_all 0.1363
_refine_ls_R_factor_gt 0.1045
_refine_ls_shift/su_max 0.000
_refine_ls_shift/su_mean 0.000
_refine_ls_structure_factor_coef Fsqd
_refine_ls_weighting_details 'calc w=1/[\s^2^(Fo^2^)+(0.1809P)^2^+120.7967P] where P=(Fo^2^+2Fc^2^)/3'
_refine_ls_weighting_scheme calc
_refine_ls_wR_factor_gt 0.2556
_refine_ls_wR_factor_ref 0.2783
_reflns_number_gt 5945
_reflns_number_total 8290
_reflns_threshold_expression >2sigma(I)
_cod_data_source_file ic301853t_si_002_1.cif
_cod_data_source_block Ir(L3)2doabpy
_cod_original_cell_volume 3933.7(9)
_cod_database_code 4331685

loop_
_symmetry_equiv_pos_as_xyz
'x, y, z'
'-x, -y, -z'

loop_
_atom_site_label
_atom_site_type_symbol
_atom_site_fract_x
_atom_site_fract_y
_atom_site_fract_z
_atom_site_U_iso_or_equiv
_atom_site_adp_type
_atom_site_occupancy
_atom_site_symmetry_multiplicity
_atom_site_calc_flag
_atom_site_refinement_flags
C1 C 0.501(7) 0.645(6) 0.364(5) 0.05(3) Uani 1 1 d .
C2 C 0.582(7) 0.687(6) 0.316(6) 0.05(3) Uani 1 1 d .
H2 H 0.6040 0.6932 0.2623 0.064 Uiso 1 1 calc R
C3 C 0.631(9) 0.721(6) 0.347(6) 0.06(3) Uani 1 1 d .
H3 H 0.6856 0.7517 0.3141 0.075 Uiso 1 1 calc R
C4 C 0.604(9) 0.712(9) 0.427(6) 0.08(4) Uani 1 1 d .
H4 H 0.6419 0.7315 0.4489 0.101 Uiso 1 1 calc R
C5 C 0.518(9) 0.673(8) 0.471(6) 0.07(3) Uani 1 1 d .
H5 H 0.4907 0.6710 0.5239 0.082 Uiso 1 1 calc R
C6 C 0.472(7) 0.636(6) 0.442(5) 0.05(2) Uani 1 1 d .
C7 C 0.337(7) 0.568(6) 0.462(5) 0.05(3) Uani 1 1 d .
C8 C 0.377(7) 0.564(5) 0.384(5) 0.04(2) Uani 1 1 d .
C9 C 0.236(7) 0.537(7) 0.518(5) 0.06(3) Uani 1 1 d .
C10 C 0.142(7) 0.565(7) 0.498(6) 0.06(3) Uani 1 1 d .
H10 H 0.1398 0.6028 0.4484 0.072 Uiso 1 1 calc R
C11 C 0.053(8) 0.541(8) 0.547(6) 0.07(3) Uani 1 1 d .
H11 H -0.0131 0.5651 0.5341 0.087 Uiso 1 1 calc R
C12 C 0.054(8) 0.482(8) 0.614(6) 0.07(3) Uani 1 1 d .
C13 C 0.152(8) 0.456(8) 0.636(6) 0.07(3) Uani 1 1 d .
H13 H 0.1524 0.4204 0.6866 0.087 Uiso 1 1 calc R
C14 C 0.241(8) 0.480(7) 0.590(5) 0.07(3) Uani 1 1 d .
H14 H 0.3065 0.4588 0.6038 0.080 Uiso 1 1 calc R
C151 C -0.052(8) 0.453(8) 0.672(7) 0.09(4) Uani 1 1 d .
H15A H -0.0346 0.4094 0.7171 0.139 Uiso 1 1 calc R
H15B H -0.0839 0.4303 0.6462 0.139 Uiso 1 1 calc R
H15C H -0.1025 0.5000 0.6880 0.139 Uiso 1 1 calc R
C16 C 0.346(8) 0.511(6) 0.352(5) 0.05(3) Uani 1 1 d .
C17 C 0.382(6) 0.522(6) 0.272(5) 0.05(2) Uani 1 1 d .
C18 C 0.366(7) 0.471(7) 0.241(5) 0.05(3) Uani 1 1 d .
H18 H 0.3931 0.4800 0.1869 0.063 Uiso 1 1 calc R
C19 C 0.312(9) 0.408(7) 0.283(7) 0.07(3) Uani 1 1 d .
C20 C 0.281(8) 0.393(8) 0.366(6) 0.07(3) Uani 1 1 d .
H20 H 0.2509 0.3456 0.3977 0.080 Uiso 1 1 calc R
C21 C 0.293(8) 0.444(8) 0.398(6) 0.07(3) Uani 1 1 d .
H21 H 0.2657 0.4363 0.4520 0.078 Uiso 1 1 calc R
C22 C 0.291(12) 0.357(9) 0.243(8) 0.11(5) Uani 1 1 d .
H22A H 0.2527 0.3134 0.2818 0.160 Uiso 1 1 calc R
H22B H 0.3593 0.3304 0.2143 0.160 Uiso 1 1 calc R
H22C H 0.2478 0.3924 0.2082 0.160 Uiso 1 1 calc R
C23 C 0.433(8) 0.639(7) 0.063(5) 0.06(3) Uani 1 1 d .
C24 C 0.325(8) 0.681(7) 0.087(6) 0.07(3) Uani 1 1 d .
H24 H 0.2969 0.6868 0.1376 0.080 Uiso 1 1 calc R
C25 C 0.260(9) 0.714(8) 0.037(7) 0.08(4) Uani 1 1 d .
H25 H 0.1905 0.7443 0.0537 0.098 Uiso 1 1 calc R
C26 C 0.294(9) 0.704(8) -0.037(6) 0.07(3) Uani 1 1 d .
H26 H 0.2473 0.7246 -0.0700 0.084 Uiso 1 1 calc R
C27 C 0.398(8) 0.662(9) -0.062(6) 0.08(4) Uani 1 1 d .
H27 H 0.4233 0.6560 -0.1125 0.098 Uiso 1 1 calc R
C28 C 0.466(8) 0.630(7) -0.015(5) 0.06(3) Uani 1 1 d .
C29 C 0.630(6) 0.563(6) 0.003(5) 0.04(2) Uani 1 1 d U
C30 C 0.595(7) 0.561(6) 0.080(5) 0.04(2) Uani 1 1 d .
C31 C 0.746(7) 0.535(6) -0.037(5) 0.05(2) Uani 1 1 d .
C32 C 0.828(7) 0.566(6) -0.034(5) 0.05(2) Uani 1 1 d .
H32 H 0.8102 0.6035 -0.0032 0.058 Uiso 1 1 calc R
C33 C 0.933(7) 0.546(6) -0.073(5) 0.06(3) Uani 1 1 d .
H33 H 0.9861 0.5722 -0.0757 0.071 Uiso 1 1 calc R
C34 C 0.957(9) 0.484(8) -0.110(6) 0.075(19) Uani 1 1 d U
C35 C 0.877(7) 0.453(8) -0.114(5) 0.075(19) Uani 1 1 d U
H35 H 0.8942 0.4123 -0.1406 0.090 Uiso 1 1 calc R
C36 C 0.772(7) 0.483(8) -0.081(5) 0.07(3) Uani 1 1 d .
H36 H 0.7164 0.4654 -0.0880 0.081 Uiso 1 1 calc R
C37 C 1.077(8) 0.459(9) -0.149(7) 0.09(4) Uani 1 1 d .
H37A H 1.1192 0.4885 -0.1384 0.135 Uiso 1 1 calc R
H37B H 1.0883 0.4728 -0.2050 0.135 Uiso 1 1 calc R
H37C H 1.1010 0.3986 -0.1291 0.135 Uiso 1 1 calc R
C38 C 0.650(7) 0.510(6) 0.140(4) 0.04(2) Uani 1 1 d U
C39 C 0.606(6) 0.523(6) 0.213(5) 0.048(15) Uani 1 1 d U
C40 C 0.641(7) 0.473(6) 0.275(5) 0.045(15) Uani 1 1 d U
H40 H 0.6078 0.4825 0.3245 0.054 Uiso 1 1 calc R
C41 C 0.726(9) 0.407(7) 0.266(5) 0.06(3) Uani 1 1 d .
C42 C 0.774(7) 0.393(6) 0.193(6) 0.05(3) Uani 1 1 d .
H42 H 0.8333 0.3486 0.1867 0.063 Uiso 1 1 calc R
C43 C 0.733(7) 0.443(7) 0.131(5) 0.05(2) Uani 1 1 d U
H43 H 0.7608 0.4305 0.0828 0.064 Uiso 1 1 calc R
C44 C 0.779(11) 0.349(7) 0.330(6) 0.09(4) Uani 1 1 d .
H44A H 0.8375 0.3080 0.3098 0.135 Uiso 1 1 calc R
H44B H 0.7260 0.3208 0.3732 0.135 Uiso 1 1 calc R
H44C H 0.8076 0.3819 0.3486 0.135 Uiso 1 1 calc R
C45 C 0.657(8) 0.712(5) 0.122(5) 0.049(12) Uani 1 1 d U
H45 H 0.6990 0.6572 0.1314 0.059 Uiso 1 1 calc R
C46 C 0.707(8) 0.778(7) 0.075(5) 0.05(3) Uani 1 1 d .
H46 H 0.7817 0.7683 0.0514 0.064 Uiso 1 1 calc R
C47 C 0.645(9) 0.859(7) 0.064(6) 0.07(3) Uani 1 1 d .
C48 C 0.537(7) 0.864(6) 0.095(5) 0.05(3) Uani 1 1 d .
H48 H 0.4913 0.9170 0.0834 0.066 Uiso 1 1 calc R
C49 C 0.490(7) 0.797(6) 0.143(5) 0.045(12) Uani 1 1 d U
C50 C 0.381(7) 0.799(6) 0.188(5) 0.05(2) Uani 1 1 d .
C51 C 0.304(10) 0.872(7) 0.192(5) 0.07(3) Uani 1 1 d .
H51 H 0.3243 0.9243 0.1644 0.085 Uiso 1 1 calc R
C52 C 0.200(8) 0.869(7) 0.236(6) 0.05(3) Uani 1 1 d .
C53 C 0.173(7) 0.797(6) 0.271(5) 0.05(2) Uani 1 1 d .
H53 H 0.1011 0.7940 0.3008 0.056 Uiso 1 1 calc R
C54 C 0.245(9) 0.724(7) 0.264(5) 0.05(3) Uani 1 1 d .
H54 H 0.2227 0.6722 0.2892 0.065 Uiso 1 1 calc R
C55 C 0.696(10) 0.932(7) 0.011(6) 0.07(4) Uani 1 1 d .
C56 C 0.834(12) 1.006(9) -0.022(8) 0.10(4) Uani 1 1 d D
H56A H 0.7883 1.0498 -0.0527 0.119 Uiso 1 1 calc R
H56B H 0.9036 0.9904 -0.0589 0.119 Uiso 1 1 calc R
C57 C 0.855(9) 1.040(8) 0.034(7) 0.11(6) Uani 1 1 d D
H57A H 0.9016 0.9970 0.0640 0.135 Uiso 1 1 calc R
H57B H 0.8910 1.0882 0.0047 0.135 Uiso 1 1 calc R
C58 C 0.748(10) 1.068(8) 0.089(7) 0.11(5) Uani 1 1 d D
H58A H 0.7054 1.1161 0.0583 0.127 Uiso 1 1 calc R
H58B H 0.7071 1.0223 0.1108 0.127 Uiso 1 1 calc R
C59 C 0.757(17) 1.093(9) 0.155(8) 0.18(10) Uani 1 1 d D
H59A H 0.8022 1.1354 0.1342 0.218 Uiso 1 1 calc R
H59B H 0.7915 1.0436 0.1896 0.218 Uiso 1 1 calc R
C60 C 0.645(16) 1.127(12) 0.201(11) 0.18(10) Uani 1 1 d D
H60A H 0.6078 1.1724 0.1656 0.219 Uiso 1 1 calc R
H60B H 0.6030 1.0827 0.2267 0.219 Uiso 1 1 calc R
C61 C 0.651(15) 1.162(10) 0.263(10) 0.19(11) Uani 1 1 d D
H61A H 0.6859 1.1172 0.3012 0.225 Uiso 1 1 calc R
H61B H 0.6932 1.2068 0.2393 0.225 Uiso 1 1 calc R
C62 C 0.535(15) 1.195(12) 0.303(10) 0.15(7) Uani 1 1 d DU
H62A H 0.4964 1.1488 0.3320 0.183 Uiso 1 1 calc R
H62B H 0.4984 1.2340 0.2638 0.183 Uiso 1 1 calc R
C63 C 0.534(15) 1.241(10) 0.359(8) 0.14(6) Uani 1 1 d D
H63A H 0.4599 1.2644 0.3826 0.204 Uiso 1 1 calc R
H63B H 0.5740 1.2865 0.3305 0.204 Uiso 1 1 calc R
H63C H 0.5673 1.2023 0.3993 0.204 Uiso 1 1 calc R
C64 C 0.126(9) 0.949(6) 0.246(7) 0.08(3) Uani 1 1 d U
C65 C -0.047(14) 1.035(9) 0.289(8) 0.13(3) Uani 1 1 d DU
H65A H -0.0113 1.0839 0.2625 0.158 Uiso 1 1 calc R
H65B H -0.1109 1.0442 0.2710 0.158 Uiso 1 1 calc R
C66 C -0.071(18) 1.012(11) 0.377(8) 0.22(3) Uani 1 1 d DU
H66A H -0.1045 0.9619 0.4008 0.262 Uiso 1 1 calc R
H66B H -0.0042 0.9990 0.3925 0.262 Uiso 1 1 calc R
C67 C -0.148(17) 1.085(8) 0.406(8) 0.21(3) Uani 1 1 d DU
H67A H -0.2035 1.1097 0.3775 0.249 Uiso 1 1 calc R
H67B H -0.1080 1.1284 0.3971 0.249 Uiso 1 1 calc R
C68 C -0.201(19) 1.052(11) 0.493(7) 0.23(3) Uani 1 1 d DU
H68A H -0.2261 1.0007 0.5035 0.279 Uiso 1 1 calc R
H68B H -0.1482 1.0399 0.5229 0.279 Uiso 1 1 calc R
C69 C -0.296(13) 1.120(15) 0.518(8) 0.29(3) Uani 1 1 d DU
H69A H -0.2902 1.1734 0.4776 0.344 Uiso 1 1 calc R
H69B H -0.3635 1.1043 0.5232 0.344 Uiso 1 1 calc R
C70 C -0.296(15) 1.128(11) 0.595(9) 0.21(3) Uani 1 1 d DU
H70A H -0.3519 1.1751 0.6077 0.256 Uiso 1 1 calc R
H70B H -0.2256 1.1386 0.5904 0.256 Uiso 1 1 calc R
C71 C -0.317(15) 1.047(12) 0.658(9) 0.21(3) Uani 1 1 d DU
H71A H -0.2734 1.0336 0.6945 0.250 Uiso 1 1 calc R
H71B H -0.2962 1.0001 0.6347 0.250 Uiso 1 1 calc R
C72 C -0.437(16) 1.058(15) 0.701(11) 0.23(3) Uani 1 1 d DU
H72A H -0.4485 1.0115 0.7479 0.346 Uiso 1 1 calc R
H72B H -0.4780 1.0581 0.6675 0.346 Uiso 1 1 calc R
H72C H -0.4598 1.1102 0.7145 0.346 Uiso 1 1 calc R
N1 N 0.452(6) 0.607(5) 0.335(4) 0.05(2) Uani 1 1 d .
N2 N 0.386(6) 0.599(5) 0.491(4) 0.05(2) Uani 1 1 d .
N3 N 0.500(6) 0.604(5) 0.109(4) 0.05(2) Uani 1 1 d .
N4 N 0.568(6) 0.594(6) -0.044(4) 0.06(2) Uani 1 1 d .
N5 N 0.550(5) 0.721(5) 0.156(4) 0.046(12) Uani 1 1 d U
N6 N 0.347(6) 0.727(5) 0.223(4) 0.05(2) Uani 1 1 d .
N7 N 0.784(7) 0.933(5) 0.015(5) 0.07(3) Uani 1 1 d .
N8 N 0.033(9) 0.949(9) 0.281(10) 0.16(3) Uani 1 1 d U
O1 O 0.6441 0.9848 -0.0335 0.093 Uani 1 1 d .
O2 O 0.1640 1.0130 0.2168 0.078 Uani 1 1 d .
Ir1 Ir 0.4735 0.6141 0.2193 0.042 Uani 1 1 d .
F1 F 0.951(6) 0.267(5) 0.818(4) 0.12(3) Uani 1 1 d .
F2 F 1.007(7) 0.131(6) 0.838(6) 0.15(4) Uani 1 1 d .
F3 F 1.042(6) 0.192(6) 0.905(4) 0.13(3) Uani 1 1 d .
F4 F 1.178(6) 0.145(5) 0.816(4) 0.12(3) Uani 1 1 d .
F5 F 1.120(7) 0.279(5) 0.799(5) 0.13(3) Uani 1 1 d .
F6 F 1.089(7) 0.220(9) 0.728(5) 0.18(5) Uani 1 1 d .
P1 P 1.066(3) 0.206(3) 0.8159(18) 0.088(11) Uani 1 1 d .

loop_
_atom_site_aniso_label
_atom_site_aniso_U_11
_atom_site_aniso_U_22
_atom_site_aniso_U_33
_atom_site_aniso_U_23
_atom_site_aniso_U_13
_atom_site_aniso_U_12
C1 0.04(6) 0.09(8) 0.03(6) -0.03(5) -0.02(5) -0.01(5)
C2 0.02(5) 0.07(7) 0.05(6) -0.01(5) 0.00(5) -0.01(5)
C3 0.08(7) 0.07(7) 0.04(6) 0.00(5) -0.01(6) -0.03(6)
C4 0.06(7) 0.14(12) 0.05(7) -0.04(7) 0.00(6) -0.02(8)
C5 0.06(7) 0.12(10) 0.04(6) -0.04(6) -0.01(6) -0.02(7)
C6 0.03(5) 0.07(7) 0.05(6) -0.02(5) -0.03(5) 0.00(5)
C7 0.04(6) 0.07(7) 0.04(6) -0.01(5) -0.02(5) -0.01(5)
C8 0.06(6) 0.05(6) 0.03(5) 0.00(4) -0.02(5) -0.01(5)
C9 0.05(6) 0.11(9) 0.04(6) -0.03(6) -0.02(5) -0.03(6)
C10 0.02(5) 0.09(8) 0.08(7) -0.03(6) -0.02(5) -0.01(5)
C11 0.04(6) 0.13(10) 0.04(6) 0.00(7) -0.01(5) -0.03(6)
C12 0.06(7) 0.10(9) 0.04(6) 0.00(6) -0.01(5) -0.03(6)
C13 0.05(7) 0.11(10) 0.03(6) 0.00(6) -0.01(6) -0.02(7)
C14 0.04(6) 0.09(8) 0.04(6) 0.00(6) 0.01(5) -0.02(6)
C151 0.04(6) 0.12(11) 0.07(8) 0.03(7) 0.00(6) -0.03(6)
C16 0.06(6) 0.05(6) 0.03(5) 0.00(5) 0.02(5) -0.03(5)
C17 0.03(5) 0.04(6) 0.05(6) 0.00(5) 0.00(5) -0.01(4)
C18 0.05(6) 0.09(8) 0.04(5) -0.03(6) -0.01(5) -0.04(6)
C19 0.08(8) 0.08(8) 0.08(9) -0.03(7) -0.03(7) -0.05(7)
C20 0.06(7) 0.09(9) 0.03(6) -0.03(6) 0.02(5) -0.03(6)
C21 0.06(7) 0.10(9) 0.03(6) -0.02(6) -0.01(5) -0.02(6)
C22 0.12(11) 0.13(12) 0.09(9) -0.02(9) 0.00(8) -0.08(10)
C23 0.04(6) 0.11(9) 0.04(6) -0.02(6) 0.00(5) -0.02(6)
C24 0.06(7) 0.11(9) 0.04(6) -0.03(6) 0.00(6) -0.02(7)
C25 0.05(7) 0.12(11) 0.07(9) -0.03(8) -0.01(6) -0.03(7)
C26 0.06(8) 0.12(10) 0.03(6) -0.01(6) -0.02(5) -0.02(7)
C27 0.04(7) 0.16(12) 0.04(6) -0.02(7) 0.01(5) -0.03(7)
C28 0.06(7) 0.11(9) 0.03(5) -0.01(5) -0.03(6) -0.02(6)
C29 0.02(2) 0.07(2) 0.03(2) -0.007(7) -0.007(7) -0.026(6)
C30 0.02(5) 0.06(6) 0.04(6) -0.03(5) 0.00(4) -0.01(5)
C31 0.04(5) 0.08(7) 0.03(5) -0.01(5) -0.01(4) -0.02(5)
C32 0.05(6) 0.08(7) 0.03(5) -0.01(5) -0.01(5) -0.03(5)
C33 0.04(6) 0.08(8) 0.04(6) 0.01(5) 0.01(5) -0.03(5)
C34 0.06(2) 0.10(2) 0.04(2) -0.024(9) -0.003(9) 0.014(8)
C35 0.035(19) 0.16(2) 0.046(19) -0.023(7) -0.015(7) -0.053(6)
C36 0.03(5) 0.15(11) 0.04(6) -0.05(7) -0.01(4) -0.02(6)
C37 0.03(6) 0.14(11) 0.08(8) -0.04(8) 0.03(6) -0.02(7)
C38 0.04(2) 0.07(2) 0.01(2) -0.001(7) 0.010(7) -0.019(6)
C39 0.009(16) 0.067(16) 0.040(16) 0.010(6) 0.008(6) -0.017(6)
C40 0.043(16) 0.059(16) 0.047(16) -0.028(8) -0.018(8) -0.008(8)
C41 0.08(7) 0.09(8) 0.01(5) -0.01(5) 0.00(5) -0.03(6)
C42 0.04(5) 0.06(7) 0.07(7) -0.03(6) -0.03(5) 0.00(5)
C43 0.04(2) 0.10(2) 0.04(2) -0.026(8) -0.018(8) -0.030(7)
C44 0.12(11) 0.08(9) 0.03(6) 0.00(6) 0.00(6) 0.00(7)
C45 0.087(13) 0.024(13) 0.042(13) -0.007(8) -0.026(8) -0.011(7)
C46 0.04(6) 0.08(8) 0.03(5) -0.01(5) -0.01(4) -0.01(6)
C47 0.06(8) 0.06(8) 0.07(7) 0.00(6) -0.02(6) -0.02(6)
C48 0.04(6) 0.07(7) 0.05(6) -0.01(5) -0.02(5) 0.01(5)
C49 0.029(13) 0.057(13) 0.035(13) -0.014(8) 0.003(8) 0.003(7)
C50 0.06(6) 0.06(7) 0.02(5) 0.01(5) -0.02(4) -0.02(6)
C51 0.10(9) 0.05(7) 0.03(6) 0.01(5) -0.02(6) 0.02(6)
C52 0.06(7) 0.07(8) 0.05(6) -0.04(6) 0.00(5) -0.03(6)
C53 0.04(5) 0.05(7) 0.04(5) -0.01(5) 0.00(4) 0.00(5)
C54 0.08(8) 0.07(8) 0.02(5) -0.01(5) -0.01(5) -0.03(7)
C55 0.09(9) 0.08(8) 0.06(7) 0.03(6) -0.03(6) -0.07(7)
C56 0.11(11) 0.10(10) 0.11(11) -0.01(9) -0.05(9) -0.06(9)
C57 0.11(11) 0.07(9) 0.12(12) -0.01(8) 0.03(10) -0.05(8)
C58 0.13(12) 0.08(9) 0.10(10) -0.04(8) 0.04(9) -0.06(8)
C59 0.3(3) 0.04(9) 0.14(16) 0.00(9) 0.01(18) -0.06(13)
C60 0.2(3) 0.15(18) 0.17(19) -0.09(16) 0.04(18) -0.12(18)
C61 0.2(3) 0.08(12) 0.2(2) -0.06(13) 0.04(19) -0.09(14)
C62 0.19(11) 0.17(10) 0.13(9) -0.09(8) -0.04(8) -0.02(8)
C63 0.18(17) 0.12(13) 0.11(12) -0.06(11) 0.01(11) -0.05(12)
C64 0.07(5) 0.03(5) 0.10(7) 0.01(5) -0.02(5) 0.00(4)
C65 0.13(4) 0.11(4) 0.14(4) -0.05(3) -0.02(4) -0.02(4)
C66 0.22(4) 0.19(4) 0.19(4) -0.09(3) -0.01(4) 0.02(3)
C67 0.24(4) 0.21(4) 0.18(4) -0.10(3) -0.05(3) 0.01(3)
C68 0.23(4) 0.24(4) 0.21(4) -0.08(3) -0.04(3) -0.02(3)
C69 0.27(4) 0.30(4) 0.26(4) -0.07(3) -0.06(3) -0.04(3)
C70 0.20(4) 0.25(4) 0.22(4) -0.05(3) -0.12(3) -0.04(3)
C71 0.22(4) 0.22(4) 0.22(4) -0.03(3) -0.12(4) -0.06(3)
C72 0.21(4) 0.29(4) 0.30(4) -0.14(4) -0.12(4) -0.08(4)
N1 0.04(4) 0.06(5) 0.02(4) 0.01(4) 0.00(4) 0.00(4)
N2 0.05(5) 0.08(6) 0.03(4) -0.01(4) -0.02(4) -0.02(5)
N3 0.04(5) 0.08(6) 0.02(4) 0.01(4) 0.00(4) -0.03(4)
N4 0.03(5) 0.12(8) 0.04(5) -0.04(5) 0.00(4) -0.02(5)
N5 0.010(12) 0.093(13) 0.029(12) -0.017(6) 0.013(6) -0.023(5)
N6 0.05(5) 0.09(7) 0.01(4) -0.02(4) -0.01(4) 0.00(5)
N7 0.06(6) 0.07(6) 0.09(7) 0.00(5) -0.03(5) -0.04(5)
N8 0.06(5) 0.14(5) 0.26(7) -0.13(5) 0.06(5) -0.02(4)
O1 0.093 0.093 0.093 -0.026 -0.025 -0.018
O2 0.078 0.078 0.078 -0.022 -0.021 -0.015
Ir1 0.033 0.066 0.026 -0.012 -0.005 -0.014
F1 0.07(5) 0.15(7) 0.08(5) 0.00(5) -0.01(4) 0.01(5)
F2 0.10(6) 0.13(7) 0.22(10) -0.05(7) -0.03(6) -0.05(6)
F3 0.10(6) 0.16(8) 0.08(5) 0.03(5) -0.03(4) -0.03(5)
F4 0.08(5) 0.15(7) 0.10(6) -0.03(5) 0.00(4) 0.00(5)
F5 0.14(7) 0.12(7) 0.13(7) 0.00(5) -0.03(6) -0.06(6)
F6 0.10(6) 0.33(15) 0.08(6) -0.06(7) -0.02(5) 0.00(8)
P1 0.06(2) 0.13(3) 0.06(2) -0.007(19) -0.001(16) -0.04(2)

loop_
_atom_type_symbol
_atom_type_description
_atom_type_scat_dispersion_real
_atom_type_scat_dispersion_imag
_atom_type_scat_source
C C 0.0033 0.0016 'International Tables Vol C Tables 4.2.6.8 and 6.1.1.4'
H H 0.0000 0.0000 'International Tables Vol C Tables 4.2.6.8 and 6.1.1.4'
N N 0.0061 0.0033 'International Tables Vol C Tables 4.2.6.8 and 6.1.1.4'
O O 0.0106 0.0060 'International Tables Vol C Tables 4.2.6.8 and 6.1.1.4'
F F 0.0171 0.0103 'International Tables Vol C Tables 4.2.6.8 and 6.1.1.4'
P P 0.1023 0.0942 'International Tables Vol C Tables 4.2.6.8 and 6.1.1.4'
Ir Ir -1.4442 7.9887 'International Tables Vol C Tables 4.2.6.8 and 6.1.1.4'

loop_
_geom_angle_atom_site_label_1
_geom_angle_atom_site_label_2
_geom_angle_atom_site_label_3
_geom_angle
C6 C1 C2 120(9)
C6 C1 N1 120(8)
C2 C1 N1 121(8)
C3 C2 C1 119(9)
C3 C2 H2 120.4
C1 C2 H2 120.4
C2 C3 C4 122(10)
C2 C3 H3 118.8
C4 C3 H3 118.8
C5 C4 C3 115(10)
C5 C4 H4 122.4
C3 C4 H4 122.4
C6 C5 C4 123(10)
C6 C5 H5 118.6
C4 C5 H5 118.6
C5 C6 C1 120(9)
C5 C6 N2 118(8)
C1 C6 N2 121(8)
N2 C7 C8 121(8)
N2 C7 C9 114(8)
C8 C7 C9 124(9)
N1 C8 C7 119(8)
N1 C8 C16 115(7)
C7 C8 C16 125(8)
C10 C9 C14 120(9)
C10 C9 C7 120(9)
C14 C9 C7 120(8)
C11 C10 C9 120(10)
C11 C10 H10 119.9
C9 C10 H10 119.9
C10 C11 C12 122(10)
C10 C11 H11 119.0
C12 C11 H11 119.0
C11 C12 C13 117(9)
C11 C12 C151 122(10)
C13 C12 C151 121(9)
C14 C13 C12 122(10)
C14 C13 H13 119.0
C12 C13 H13 119.0
C13 C14 C9 118(10)
C13 C14 H14 121.2
C9 C14 H14 121.2
C12 C151 H15A 109.5
C12 C151 H15B 109.5
H15A C151 H15B 109.5
C12 C151 H15C 109.5
H15A C151 H15C 109.5
H15B C151 H15C 109.5
C17 C16 C21 118(9)
C17 C16 C8 118(7)
C21 C16 C8 124(8)
C18 C17 C16 121(8)
C18 C17 Ir1 128(7)
C16 C17 Ir1 110(7)
C17 C18 C19 123(9)
C17 C18 H18 118.6
C19 C18 H18 118.6
C18 C19 C20 116(9)
C18 C19 C22 120(10)
C20 C19 C22 124(10)
C21 C20 C19 122(10)
C21 C20 H20 119.1
C19 C20 H20 119.1
C20 C21 C16 120(9)
C20 C21 H21 119.9
C16 C21 H21 119.9
C19 C22 H22A 109.5
C19 C22 H22B 109.5
H22A C22 H22B 109.5
C19 C22 H22C 109.5
H22A C22 H22C 109.5
H22B C22 H22C 109.5
N3 C23 C24 125(9)
N3 C23 C28 120(9)
C24 C23 C28 115(9)
C25 C24 C23 121(9)
C25 C24 H24 119.4
C23 C24 H24 119.4
C24 C25 C26 122(10)
C24 C25 H25 118.8
C26 C25 H25 118.8
C27 C26 C25 118(10)
C27 C26 H26 121.1
C25 C26 H26 121.1
C28 C27 C26 122(10)
C28 C27 H27 119.1
C26 C27 H27 119.1
N4 C28 C27 118(9)
N4 C28 C23 120(8)
C27 C28 C23 122(10)
N4 C29 C30 123(8)
N4 C29 C31 113(7)
C30 C29 C31 124(8)
N3 C30 C29 122(8)
N3 C30 C38 112(7)
C29 C30 C38 127(8)
C36 C31 C32 118(8)
C36 C31 C29 121(8)
C32 C31 C29 120(8)
C33 C32 C31 122(9)
C33 C32 H32 119.0
C31 C32 H32 119.0
C32 C33 C34 117(10)
C32 C33 H33 121.3
C34 C33 H33 121.3
C35 C34 C33 120(10)
C35 C34 C37 124(10)
C33 C34 C37 115(10)
C34 C35 C36 120(10)
C34 C35 H35 120.0
C36 C35 H35 120.0
C31 C36 C35 121(9)
C31 C36 H36 119.5
C35 C36 H36 119.5
C34 C37 H37A 109.5
C34 C37 H37B 109.5
H37A C37 H37B 109.5
C34 C37 H37C 109.5
H37A C37 H37C 109.5
H37B C37 H37C 109.5
C39 C38 C43 119(8)
C39 C38 C30 118(8)
C43 C38 C30 123(8)
C40 C39 C38 123(8)
C40 C39 Ir1 123(7)
C38 C39 Ir1 114(6)
C39 C40 C41 119(8)
C39 C40 H40 120.6
C41 C40 H40 120.6
C40 C41 C42 120(9)
C40 C41 C44 125(8)
C42 C41 C44 115(9)
C43 C42 C41 120(9)
C43 C42 H42 120.2
C41 C42 H42 120.2
C38 C43 C42 120(8)
C38 C43 H43 120.2
C42 C43 H43 120.2
C41 C44 H44A 109.5
C41 C44 H44B 109.5
H44A C44 H44B 109.5
C41 C44 H44C 109.5
H44A C44 H44C 109.5
H44B C44 H44C 109.5
N5 C45 C46 123(9)
N5 C45 H45 118.4
C46 C45 H45 118.4
C45 C46 C47 119(9)
C45 C46 H46 120.6
C47 C46 H46 120.6
C48 C47 C46 116(9)
C48 C47 C55 123(9)
C46 C47 C55 121(8)
C47 C48 C49 123(9)
C47 C48 H48 118.4
C49 C48 H48 118.4
N5 C49 C48 120(8)
N5 C49 C50 113(8)
C48 C49 C50 127(9)
N6 C50 C51 117(9)
N6 C50 C49 118(9)
C51 C50 C49 124(10)
C52 C51 C50 121(10)
C52 C51 H51 119.5
C50 C51 H51 119.5
C53 C52 C51 119(10)
C53 C52 C64 123(8)
C51 C52 C64 118(9)
C52 C53 C54 121(9)
C52 C53 H53 119.3
C54 C53 H53 119.3
N6 C54 C53 120(9)
N6 C54 H54 119.9
C53 C54 H54 119.9
N7 C55 O1 127(8)
N7 C55 C47 117(9)
O1 C55 C47 116(8)
N7 C56 C57 114(10)
N7 C56 H56A 108.8
C57 C56 H56A 108.8
N7 C56 H56B 108.8
C57 C56 H56B 108.8
H56A C56 H56B 107.7
C58 C57 C56 110(10)
C58 C57 H57A 109.7
C56 C57 H57A 109.7
C58 C57 H57B 109.7
C56 C57 H57B 109.7
H57A C57 H57B 108.2
C59 C58 C57 115(10)
C59 C58 H58A 108.5
C57 C58 H58A 108.5
C59 C58 H58B 108.5
C57 C58 H58B 108.5
H58A C58 H58B 107.5
C58 C59 C60 111(10)
C58 C59 H59A 109.5
C60 C59 H59A 109.5
C58 C59 H59B 109.5
C60 C59 H59B 109.5
H59A C59 H59B 108.1
C61 C60 C59 112(10)
C61 C60 H60A 109.1
C59 C60 H60A 109.1
C61 C60 H60B 109.1
C59 C60 H60B 109.1
H60A C60 H60B 107.8
C62 C61 C60 106(10)
C62 C61 H61A 110.5
C60 C61 H61A 110.5
C62 C61 H61B 110.5
C60 C61 H61B 110.5
H61A C61 H61B 108.7
C61 C62 C63 110(10)
C61 C62 H62A 109.7
C63 C62 H62A 109.7
C61 C62 H62B 109.7
C63 C62 H62B 109.7
H62A C62 H62B 108.2
C62 C63 H63A 109.5
C62 C63 H63B 109.5
H63A C63 H63B 109.5
C62 C63 H63C 109.5
H63A C63 H63C 109.5
H63B C63 H63C 109.5
N8 C64 O2 123(10)
N8 C64 C52 120(10)
O2 C64 C52 117(9)
C66 C65 N8 95(10)
C66 C65 H65A 112.8
N8 C65 H65A 112.8
C66 C65 H65B 112.8
N8 C65 H65B 112.8
H65A C65 H65B 110.3
C67 C66 C65 109(5)
C67 C66 H66A 109.8
C65 C66 H66A 109.8
C67 C66 H66B 109.8
C65 C66 H66B 109.8
H66A C66 H66B 108.3
C66 C67 C68 109(5)
C66 C67 H67A 110.0
C68 C67 H67A 110.0
C66 C67 H67B 110.0
C68 C67 H67B 110.0
H67A C67 H67B 108.3
C69 C68 C67 109(5)
C69 C68 H68A 110.0
C67 C68 H68A 110.0
C69 C68 H68B 110.0
C67 C68 H68B 110.0
H68A C68 H68B 108.4
C70 C69 C68 110(5)
C70 C69 H69A 109.7
C68 C69 H69A 109.7
C70 C69 H69B 109.7
C68 C69 H69B 109.7
H69A C69 H69B 108.2
C69 C70 C71 109(5)
C69 C70 H70A 109.9
C71 C70 H70A 109.9
C69 C70 H70B 109.9
C71 C70 H70B 109.9
H70A C70 H70B 108.3
C70 C71 C72 109(5)
C70 C71 H71A 109.9
C72 C71 H71A 109.9
C70 C71 H71B 109.9
C72 C71 H71B 109.9
H71A C71 H71B 108.3
C71 C72 H72A 109.5
C71 C72 H72B 109.5
H72A C72 H72B 109.5
C71 C72 H72C 109.5
H72A C72 H72C 109.5
H72B C72 H72C 109.5
C8 N1 C1 119(7)
C8 N1 Ir1 113(6)
C1 N1 Ir1 128(6)
C7 N2 C6 118(7)
C30 N3 C23 117(8)
C30 N3 Ir1 116(6)
C23 N3 Ir1 127(7)
C29 N4 C28 117(7)
C49 N5 C45 119(8)
C49 N5 Ir1 119(5)
C45 N5 Ir1 121(6)
C50 N6 C54 121(9)
C50 N6 Ir1 115(6)
C54 N6 Ir1 123(7)
C55 N7 C56 123(10)
C64 N8 C65 120(10)
C39 Ir1 C17 88(3)
C39 Ir1 N3 79(3)
C17 Ir1 N3 94(3)
C39 Ir1 N1 95(3)
C17 Ir1 N1 81(4)
N3 Ir1 N1 172(3)
C39 Ir1 N5 99(3)
C17 Ir1 N5 172(3)
N3 Ir1 N5 83(3)
N1 Ir1 N5 103(3)
C39 Ir1 N6 171(3)
C17 Ir1 N6 101(3)
N3 Ir1 N6 103(3)
N1 Ir1 N6 83(2)
N5 Ir1 N6 73(3)
F6 P1 F5 89(6)
F6 P1 F3 179(7)
F5 P1 F3 90(5)
F6 P1 F4 90(5)
F5 P1 F4 89(5)
F3 P1 F4 90(5)
F6 P1 F2 94(7)
F5 P1 F2 177(6)
F3 P1 F2 87(6)
F4 P1 F2 92(5)
F6 P1 F1 91(5)
F5 P1 F1 91(5)
F3 P1 F1 89(4)
F4 P1 F1 179(5)
F2 P1 F1 88(5)

loop_
_geom_bond_atom_site_label_1
_geom_bond_atom_site_label_2
_geom_bond_distance
C1 C6 1.37(12)
C1 C2 1.38(12)
C1 N1 1.39(11)
C2 C3 1.38(14)
C2 H2 0.9500
C3 C4 1.40(14)
C3 H3 0.9500
C4 C5 1.39(15)
C4 H4 0.9500
C5 C6 1.35(13)
C5 H5 0.9500
C6 N2 1.39(11)
C7 N2 1.31(11)
C7 C8 1.43(12)
C7 C9 1.52(13)
C8 N1 1.34(11)
C8 C16 1.47(13)
C9 C10 1.36(13)
C9 C14 1.40(14)
C10 C11 1.33(13)
C10 H10 0.9500
C11 C12 1.33(14)
C11 H11 0.9500
C12 C13 1.43(14)
C12 C151 1.58(14)
C13 C14 1.31(13)
C13 H13 0.9500
C14 H14 0.9500
C151 H15A 0.9800
C151 H15B 0.9800
C151 H15C 0.9800
C16 C17 1.40(13)
C16 C21 1.41(13)
C17 C18 1.32(12)
C17 Ir1 2.08(9)
C18 C19 1.37(14)
C18 H18 0.9500
C19 C20 1.44(14)
C19 C22 1.49(16)
C20 C21 1.33(14)
C20 H20 0.9500
C21 H21 0.9500
C22 H22A 0.9800
C22 H22B 0.9800
C22 H22C 0.9800
C23 N3 1.35(12)
C23 C24 1.44(14)
C23 C28 1.46(13)
C24 C25 1.38(15)
C24 H24 0.9500
C25 C26 1.40(15)
C25 H25 0.9500
C26 C27 1.39(15)
C26 H26 0.9500
C27 C28 1.37(14)
C27 H27 0.9500
C28 N4 1.36(12)
C29 N4 1.32(11)
C29 C30 1.38(12)
C29 C31 1.51(12)
C30 N3 1.33(11)
C30 C38 1.48(12)
C31 C36 1.34(13)
C31 C32 1.41(12)
C32 C33 1.37(13)
C32 H32 0.9500
C33 C34 1.39(15)
C33 H33 0.9500
C34 C35 1.38(15)
C34 C37 1.55(14)
C35 C36 1.38(14)
C35 H35 0.9500
C36 H36 0.9500
C37 H37A 0.9800
C37 H37B 0.9800
C37 H37C 0.9800
C38 C39 1.38(12)
C38 C43 1.39(13)
C39 C40 1.36(12)
C39 Ir1 2.03(9)
C40 C41 1.38(13)
C40 H40 0.9500
C41 C42 1.41(13)
C41 C44 1.54(15)
C42 C43 1.39(13)
C42 H42 0.9500
C43 H43 0.9500
C44 H44A 0.9800
C44 H44B 0.9800
C44 H44C 0.9800
C45 N5 1.35(11)
C45 C46 1.38(13)
C45 H45 0.9500
C46 C47 1.41(14)
C46 H46 0.9500
C47 C48 1.38(13)
C47 C55 1.51(10)
C48 C49 1.38(13)
C48 H48 0.9500
C49 N5 1.33(11)
C49 C50 1.43(12)
C50 N6 1.34(12)
C50 C51 1.40(13)
C51 C52 1.39(14)
C51 H51 0.9500
C52 C53 1.29(13)
C52 C64 1.51(11)
C53 C54 1.38(13)
C53 H53 0.9500
C54 N6 1.35(12)
C54 H54 0.9500
C55 N7 1.23(12)
C55 O1 1.24(11)
C56 N7 1.46(14)
C56 C57 1.54(5)
C56 H56A 0.9900
C56 H56B 0.9900
C57 C58 1.54(5)
C57 H57A 0.9900
C57 H57B 0.9900
C58 C59 1.53(5)
C58 H58A 0.9900
C58 H58B 0.9900
C59 C60 1.54(5)
C59 H59A 0.9900
C59 H59B 0.9900
C60 C61 1.54(5)
C60 H60A 0.9900
C60 H60B 0.9900
C61 C62 1.54(5)
C61 H61A 0.9900
C61 H61B 0.9900
C62 C63 1.54(5)
C62 H62A 0.9900
C62 H62B 0.9900
C63 H63A 0.9800
C63 H63B 0.9800
C63 H63C 0.9800
C64 N8 1.21(14)
C64 O2 1.23(11)
C65 C66 1.54(5)
C65 N8 1.60(18)
C65 H65A 0.9900
C65 H65B 0.9900
C66 C67 1.53(5)
C66 H66A 0.9900
C66 H66B 0.9900
C67 C68 1.55(5)
C67 H67A 0.9900
C67 H67B 0.9900
C68 C69 1.53(5)
C68 H68A 0.9900
C68 H68B 0.9900
C69 C70 1.53(5)
C69 H69A 0.9900
C69 H69B 0.9900
C70 C71 1.54(5)
C70 H70A 0.9900
C70 H70B 0.9900
C71 C72 1.54(5)
C71 H71A 0.9900
C71 H71B 0.9900
C72 H72A 0.9800
C72 H72B 0.9800
C72 H72C 0.9800
N1 Ir1 2.10(7)
N3 Ir1 2.09(7)
N5 Ir1 2.17(7)
N6 Ir1 2.21(8)
F1 P1 1.61(8)
F2 P1 1.58(9)
F3 P1 1.57(9)
F4 P1 1.58(8)
F5 P1 1.55(9)
F6 P1 1.54(9)

loop_
_platon_squeeze_void_nr
_platon_squeeze_void_average_x
_platon_squeeze_void_average_y
_platon_squeeze_void_average_z
_platon_squeeze_void_volume
_platon_squeeze_void_count_electrons
_platon_squeeze_void_content
1 0.500 0.000 0.500 972 428 ' '
